data_2108092
loop_
_publ_author_name
'Riel, Asia Marie S.'
'Jessop, Morly J.'
'Decato, Daniel A.'
'Massena, Casey J.'
'Nascimento, Vinicius R.'
'Berryman, Orion B.'

_publ_section_title
;
 Experimental investigation of halogen-bond hard--soft acid--base
 complementarity
;
_journal_issue 2
_journal_name_full 'Acta Crystallographica Section B'
_journal_page_first 203
_journal_page_last 209
_journal_paper_doi 10.1107/S2052520617001809
_journal_volume 73
_journal_year 2017
_chemical_formula_moiety 'C22 H16 I2 N2, 0.97(C H2 Cl2), 2(C N S)'
_chemical_formula_sum 'C24.97 H17.94 Cl1.94 I2 N4 S2'
_chemical_formula_weight 760.71
_space_group_crystal_system triclinic
_space_group_IT_number 2
_space_group_name_Hall '-P 1'
_space_group_name_H-M_alt 'P -1'
_symmetry_space_group_name_Hall '-P 1'
_symmetry_space_group_name_H-M 'P -1'
_atom_sites_solution_hydrogens geom
_atom_sites_solution_primary direct
_atom_sites_solution_secondary difmap
_audit_creation_method
;
Olex2 1.2
(compiled 2016.11.07 svn.r3352 for OlexSys, GUI svn.r5261)
;
_cell_angle_alpha 103.375(2)
_cell_angle_beta 98.725(2)
_cell_angle_gamma 94.093(2)
_cell_formula_units_Z 2
_cell_length_a 7.7270(3)
_cell_length_b 10.9671(4)
_cell_length_c 16.9780(7)
_cell_measurement_reflns_used 9372
_cell_measurement_temperature 100
_cell_measurement_theta_max 28.76
_cell_measurement_theta_min 3.12
_cell_volume 1375.04(9)
_computing_cell_refinement 'SAINT v8.34A (Bruker, 2013)'
_computing_data_reduction 'SAINT v8.34A (Bruker, 2013)'
_computing_molecular_graphics 'Olex2 (Dolomanov et al., 2009)'
_computing_publication_material 'Olex2 (Dolomanov et al., 2009)'
_computing_structure_refinement 'ShelXL (Sheldrick, 2015)'
_computing_structure_solution 'ShelXT (Sheldrick, 2015)'
_diffrn_ambient_temperature 100
_diffrn_detector_area_resol_mean 10.5
_diffrn_measured_fraction_theta_full 0.998
_diffrn_measured_fraction_theta_max 0.999
_diffrn_measurement_device 'Fixed Chi Three-Circle Diffractometer'
_diffrn_measurement_device_type 'Bruker D8 VENTURE Duo'
_diffrn_measurement_method '\f and \w scans'
_diffrn_radiation_monochromator 'TRIUMPH graphite'
_diffrn_radiation_type MoK\a
_diffrn_radiation_wavelength 0.71073
_diffrn_reflns_av_R_equivalents 0.0724
_diffrn_reflns_limit_h_max 10
_diffrn_reflns_limit_h_min -10
_diffrn_reflns_limit_k_max 14
_diffrn_reflns_limit_k_min -14
_diffrn_reflns_limit_l_max 22
_diffrn_reflns_limit_l_min -22
_diffrn_reflns_number 105156
_diffrn_reflns_theta_full 25.242
_diffrn_reflns_theta_max 27.484
_diffrn_reflns_theta_min 3.123
_diffrn_standards_number 0
_exptl_absorpt_coefficient_mu 2.650
_exptl_absorpt_correction_T_max 0.3348
_exptl_absorpt_correction_T_min 0.2657
_exptl_absorpt_correction_type multi-scan
_exptl_absorpt_process_details
;
SADABS-2014/4 (Bruker,2014/4) was used for absorption correction.
wR2(int) was 0.0802 before and 0.0670 after correction.
The Ratio of minimum to maximum transmission is 0.7936.
The \l/2 correction factor is 0.00150.
;
_exptl_crystal_colour yellow
_exptl_crystal_density_diffrn 1.837
_exptl_crystal_description rod
_exptl_crystal_F_000 733
_exptl_crystal_size_max 0.5
_exptl_crystal_size_mid 0.05
_exptl_crystal_size_min 0.02
_refine_diff_density_max 1.005
_refine_diff_density_min -0.649
_refine_ls_extinction_method none
_refine_ls_goodness_of_fit_ref 1.063
_refine_ls_hydrogen_treatment constr
_refine_ls_matrix_type full
_refine_ls_number_parameters 328
_refine_ls_number_reflns 6282
_refine_ls_number_restraints 0
_refine_ls_restrained_S_all 1.063
_refine_ls_R_factor_all 0.0457
_refine_ls_R_factor_gt 0.0314
_refine_ls_shift/su_max 0.002
_refine_ls_shift/su_mean 0.000
_refine_ls_structure_factor_coef Fsqd
_refine_ls_weighting_details 'w=1/[\s^2^(Fo^2^)+(0.0275P)^2^+2.1887P] where P=(Fo^2^+2Fc^2^)/3'
_refine_ls_weighting_scheme calc
_refine_ls_wR_factor_gt 0.0603
_refine_ls_wR_factor_ref 0.0641
_reflns_number_gt 5184
_reflns_number_total 6282
_reflns_threshold_expression 'I > 2\s(I)'
_cod_data_source_file xm5006sup1.cif
_cod_data_source_block arc_scn_ccl2
_cod_original_cell_volume 1375.03(9)
_cod_database_code 2108092
_shelx_space_group_comment
;
The symmetry employed for this shelxl refinement is uniquely defined
by the following loop, which should always be used as a source of
symmetry information in preference to the above space-group names.
They are only intended as comments.
;
_shelx_estimated_absorpt_t_min 0.351
_shelx_estimated_absorpt_t_max 0.949

loop_
_space_group_symop_operation_xyz
'x, y, z'
'-x, -y, -z'

loop_
_atom_site_type_symbol
_atom_site_label
_atom_site_fract_x
_atom_site_fract_y
_atom_site_fract_z
_atom_site_U_iso_or_equiv
_atom_site_adp_type
_atom_site_calc_flag
_atom_site_occupancy
_atom_site_disorder_assembly
_atom_site_disorder_group
I I1 0.18696(3) 0.86748(2) 0.50650(2) 0.01936(7) Uani d 0.9689(9) A 1
I I2 0.54771(3) 0.02447(2) 0.16788(2) 0.01870(7) Uani d 1 . .
Cl Cl1' 0.09272(12) 0.44158(8) 0.13780(6) 0.0277(2) Uani d 0.9689(9) A 1
Cl Cl2' 0.00038(15) 0.59527(10) 0.28783(6) 0.0392(2) Uani d 0.9689(9) A 1
N N1 -0.0012(4) 0.9647(3) 0.73683(17) 0.0212(6) Uani d 1 . .
N N2 0.6731(4) 0.3021(3) 0.03692(17) 0.0206(6) Uani d 1 . .
C C1 0.0522(4) 0.9661(3) 0.6649(2) 0.0198(7) Uani d 1 . .
H H1 0.0570 1.0424 0.6475 0.024 Uiso calc 1 . .
C C2 0.0999(4) 0.8588(3) 0.61618(19) 0.0177(7) Uani d 1 . .
H H2 0.1354 0.8605 0.5652 0.021 Uiso calc 0.0311(9) A 2
C C3 0.0951(4) 0.7465(3) 0.64334(19) 0.0175(6) Uani d 1 . .
C C4 0.0365(4) 0.7488(3) 0.7180(2) 0.0208(7) Uani d 1 . .
H H4 0.0294 0.6741 0.7372 0.025 Uiso calc 0.9689(9) A 1
C C5 -0.0104(4) 0.8577(3) 0.7634(2) 0.0214(7) Uani d 1 . .
H H5 -0.0496 0.8582 0.8138 0.026 Uiso calc 1 . .
C C6 0.1500(4) 0.6348(3) 0.5982(2) 0.0188(7) Uani d 1 . .
C C7 0.2008(4) 0.5417(3) 0.56097(19) 0.0180(7) Uani d 1 . .
C C8 0.2620(4) 0.4311(3) 0.51513(19) 0.0170(6) Uani d 1 . .
C C9 0.2802(4) 0.3254(3) 0.5475(2) 0.0224(7) Uani d 1 . .
H H9 0.2543 0.3273 0.6007 0.027 Uiso calc 1 . .
C C10 0.3357(4) 0.2184(3) 0.5023(2) 0.0248(7) Uani d 1 . .
H H10 0.3473 0.1467 0.5244 0.030 Uiso calc 1 . .
C C11 0.3747(4) 0.2152(3) 0.4248(2) 0.0218(7) Uani d 1 . .
H H11 0.4094 0.1405 0.3933 0.026 Uiso calc 1 . .
C C12 0.3055(4) 0.4302(3) 0.4380(2) 0.0177(6) Uani d 1 . .
H H12 0.2961 0.5025 0.4165 0.021 Uiso calc 1 . .
C C13 0.3630(4) 0.3217(3) 0.3930(2) 0.0201(7) Uani d 1 . .
C C14 0.4124(4) 0.3185(3) 0.3145(2) 0.0217(7) Uani d 1 . .
C C15 0.4606(4) 0.3113(3) 0.2505(2) 0.0217(7) Uani d 1 . .
C C16 0.5301(4) 0.3067(3) 0.1768(2) 0.0188(7) Uani d 1 . .
C C17 0.5584(4) 0.4162(3) 0.1501(2) 0.0234(7) Uani d 1 . .
H H17 0.5288 0.4938 0.1803 0.028 Uiso calc 1 . .
C C18 0.6290(4) 0.4120(3) 0.0802(2) 0.0248(8) Uani d 1 . .
H H18 0.6470 0.4868 0.0620 0.030 Uiso calc 1 . .
C C19 0.5763(4) 0.1935(3) 0.13068(19) 0.0166(6) Uani d 1 . .
C C20 0.6489(4) 0.1940(3) 0.0611(2) 0.0188(7) Uani d 1 . .
H H20 0.6819 0.1180 0.0302 0.023 Uiso calc 1 . .
C C21 -0.0358(5) 1.0845(4) 0.7904(2) 0.0315(9) Uani d 1 . .
H H21A 0.0712 1.1443 0.8050 0.047 Uiso calc 1 . .
H H21B -0.0707 1.0683 0.8405 0.047 Uiso calc 1 . .
H H21C -0.1309 1.1202 0.7610 0.047 Uiso calc 1 . .
C C22 0.7459(5) 0.3008(4) -0.0387(2) 0.0309(9) Uani d 1 . .
H H22A 0.6506 0.2761 -0.0864 0.046 Uiso calc 1 . .
H H22B 0.8333 0.2403 -0.0443 0.046 Uiso calc 1 . .
H H22C 0.8021 0.3852 -0.0356 0.046 Uiso calc 1 . .
S S1' 0.55424(13) 0.78079(8) 0.25082(6) 0.0283(2) Uani d 1 . .
N N1' 0.3380(4) 0.8873(3) 0.3623(2) 0.0345(8) Uani d 1 . .
C C1' 0.4290(5) 0.8434(3) 0.3176(2) 0.0240(7) Uani d 1 . .
S S2' 0.13575(13) 0.12884(9) 0.01607(6) 0.0308(2) Uani d 1 . .
N N2' 0.2668(5) 0.3146(3) -0.0526(2) 0.0363(8) Uani d 1 . .
C C2' 0.2181(5) 0.2425(4) -0.0240(2) 0.0294(8) Uani d 1 . .
I I1A 0.0025(13) 0.5791(11) 0.7600(6) 0.053(3) Uani d 0.0311(9) A 2
C C0AA 0.0672(5) 0.5952(3) 0.1930(2) 0.0301(9) Uani d 0.9689(9) A 1
H H0AA 0.1804 0.6494 0.2031 0.036 Uiso calc 0.9689(9) A 1
H H0AB -0.0217 0.6315 0.1594 0.036 Uiso calc 0.9689(9) A 1

loop_
_atom_site_aniso_label
_atom_site_aniso_U_11
_atom_site_aniso_U_22
_atom_site_aniso_U_33
_atom_site_aniso_U_12
_atom_site_aniso_U_13
_atom_site_aniso_U_23
I1 0.01733(12) 0.02435(13) 0.01905(12) 0.00475(9) 0.00552(9) 0.00840(9)
I2 0.01878(12) 0.01783(11) 0.01987(12) -0.00113(8) 0.00306(8) 0.00654(8)
Cl1' 0.0312(5) 0.0265(4) 0.0258(5) 0.0043(4) 0.0081(4) 0.0048(4)
Cl2' 0.0556(7) 0.0321(5) 0.0342(6) 0.0056(5) 0.0236(5) 0.0062(4)
N1 0.0159(14) 0.0264(15) 0.0184(14) 0.0042(11) 0.0023(11) -0.0003(12)
N2 0.0178(14) 0.0271(15) 0.0166(14) -0.0037(11) 0.0026(11) 0.0072(12)
C1 0.0165(16) 0.0224(17) 0.0194(17) 0.0017(13) 0.0009(13) 0.0049(13)
C2 0.0121(15) 0.0230(17) 0.0163(16) 0.0017(12) -0.0001(12) 0.0033(13)
C3 0.0112(15) 0.0208(16) 0.0180(16) -0.0011(12) -0.0001(12) 0.0019(13)
C4 0.0171(16) 0.0228(17) 0.0208(17) -0.0035(13) 0.0009(13) 0.0053(14)
C5 0.0173(16) 0.0298(18) 0.0155(16) -0.0001(14) 0.0028(13) 0.0029(14)
C6 0.0144(16) 0.0242(17) 0.0172(16) -0.0023(13) 0.0009(13) 0.0065(14)
C7 0.0130(15) 0.0238(17) 0.0161(16) -0.0027(13) 0.0017(13) 0.0051(13)
C8 0.0108(15) 0.0210(16) 0.0173(16) 0.0006(12) 0.0017(12) 0.0015(13)
C9 0.0179(17) 0.0299(19) 0.0198(17) 0.0007(14) 0.0017(13) 0.0089(14)
C10 0.0201(17) 0.0219(17) 0.033(2) 0.0032(13) 0.0008(15) 0.0104(15)
C11 0.0158(16) 0.0197(17) 0.0269(18) 0.0039(13) 0.0002(14) 0.0015(14)
C12 0.0115(15) 0.0199(16) 0.0193(17) 0.0000(12) -0.0011(12) 0.0033(13)
C13 0.0108(15) 0.0266(18) 0.0202(17) -0.0010(13) -0.0003(13) 0.0033(14)
C14 0.0125(15) 0.0240(17) 0.0241(18) 0.0003(13) -0.0006(13) -0.0004(14)
C15 0.0143(16) 0.0246(18) 0.0231(18) 0.0026(13) 0.0018(14) 0.0002(14)
C16 0.0131(15) 0.0230(17) 0.0175(16) -0.0014(12) -0.0010(13) 0.0028(13)
C17 0.0196(17) 0.0184(17) 0.0292(19) -0.0007(13) 0.0013(14) 0.0028(14)
C18 0.0214(18) 0.0205(17) 0.032(2) -0.0037(14) -0.0034(15) 0.0120(15)
C19 0.0144(15) 0.0177(16) 0.0168(16) -0.0014(12) -0.0007(12) 0.0053(13)
C20 0.0178(16) 0.0169(16) 0.0201(17) -0.0018(12) 0.0009(13) 0.0039(13)
C21 0.031(2) 0.033(2) 0.026(2) 0.0095(16) 0.0037(16) -0.0013(16)
C22 0.035(2) 0.039(2) 0.0227(19) -0.0032(17) 0.0076(16) 0.0162(17)
S1' 0.0350(5) 0.0244(5) 0.0279(5) 0.0036(4) 0.0072(4) 0.0100(4)
N1' 0.0375(19) 0.0386(19) 0.0310(18) 0.0045(15) 0.0074(16) 0.0151(15)
C1' 0.0253(18) 0.0240(18) 0.0231(18) -0.0026(14) -0.0019(15) 0.0120(15)
S2' 0.0337(5) 0.0298(5) 0.0301(5) 0.0009(4) 0.0052(4) 0.0110(4)
N2' 0.041(2) 0.0266(18) 0.037(2) -0.0016(15) -0.0014(16) 0.0045(15)
C2' 0.027(2) 0.030(2) 0.0232(19) 0.0049(16) -0.0052(16) -0.0044(16)
I1A 0.035(5) 0.073(8) 0.048(6) 0.013(5) -0.002(4) 0.016(5)
C0AA 0.039(2) 0.024(2) 0.028(2) -0.0001(16) 0.0109(17) 0.0053(16)

loop_
_atom_type_symbol
_atom_type_description
_atom_type_scat_dispersion_real
_atom_type_scat_dispersion_imag
_atom_type_scat_source
C C 0.0033 0.0016 'International Tables Vol C Tables 4.2.6.8 and 6.1.1.4'
H H 0.0000 0.0000 'International Tables Vol C Tables 4.2.6.8 and 6.1.1.4'
Cl Cl 0.1484 0.1585 'International Tables Vol C Tables 4.2.6.8 and 6.1.1.4'
I I -0.4742 1.8119 'International Tables Vol C Tables 4.2.6.8 and 6.1.1.4'
N N 0.0061 0.0033 'International Tables Vol C Tables 4.2.6.8 and 6.1.1.4'
S S 0.1246 0.1234 'International Tables Vol C Tables 4.2.6.8 and 6.1.1.4'

loop_
_geom_angle_atom_site_label_1
_geom_angle_atom_site_label_2
_geom_angle_atom_site_label_3
_geom_angle
C1 N1 C5 120.9(3)
C1 N1 C21 119.3(3)
C5 N1 C21 119.6(3)
C18 N2 C22 119.0(3)
C20 N2 C18 121.2(3)
C20 N2 C22 119.8(3)
N1 C1 H1 119.3
N1 C1 C2 121.3(3)
C2 C1 H1 119.3
C1 C2 I1 119.6(2)
C1 C2 H2 120.5
C1 C2 C3 118.9(3)
C3 C2 I1 121.4(2)
C3 C2 H2 120.5
C2 C3 C6 121.7(3)
C4 C3 C2 117.9(3)
C4 C3 C6 120.4(3)
C3 C4 H4 119.7
C3 C4 I1A 120.9(4)
C5 C4 C3 120.6(3)
C5 C4 H4 119.7
C5 C4 I1A 118.4(4)
N1 C5 C4 120.4(3)
N1 C5 H5 119.8
C4 C5 H5 119.8
C7 C6 C3 178.3(4)
C6 C7 C8 179.0(3)
C9 C8 C7 120.5(3)
C12 C8 C7 119.4(3)
C12 C8 C9 120.1(3)
C8 C9 H9 119.9
C10 C9 C8 120.2(3)
C10 C9 H9 119.9
C9 C10 H10 119.9
C9 C10 C11 120.2(3)
C11 C10 H10 119.9
C10 C11 H11 119.9
C10 C11 C13 120.2(3)
C13 C11 H11 119.9
C8 C12 H12 120.4
C8 C12 C13 119.3(3)
C13 C12 H12 120.4
C11 C13 C14 119.3(3)
C12 C13 C11 120.0(3)
C12 C13 C14 120.7(3)
C15 C14 C13 176.1(4)
C14 C15 C16 176.0(4)
C17 C16 C15 120.2(3)
C17 C16 C19 118.4(3)
C19 C16 C15 121.4(3)
C16 C17 H17 120.0
C18 C17 C16 120.1(3)
C18 C17 H17 120.0
N2 C18 C17 120.5(3)
N2 C18 H18 119.7
C17 C18 H18 119.7
C16 C19 I2 121.4(2)
C20 C19 I2 119.0(2)
C20 C19 C16 119.6(3)
N2 C20 C19 120.3(3)
N2 C20 H20 119.9
C19 C20 H20 119.9
N1 C21 H21A 109.5
N1 C21 H21B 109.5
N1 C21 H21C 109.5
H21A C21 H21B 109.5
H21A C21 H21C 109.5
H21B C21 H21C 109.5
N2 C22 H22A 109.5
N2 C22 H22B 109.5
N2 C22 H22C 109.5
H22A C22 H22B 109.5
H22A C22 H22C 109.5
H22B C22 H22C 109.5
N1' C1' S1' 178.0(3)
N2' C2' S2' 177.3(4)
Cl1' C0AA H0AA 109.2
Cl1' C0AA H0AB 109.2
Cl2' C0AA Cl1' 112.0(2)
Cl2' C0AA H0AA 109.2
Cl2' C0AA H0AB 109.2
H0AA C0AA H0AB 107.9

loop_
_geom_bond_atom_site_label_1
_geom_bond_atom_site_label_2
_geom_bond_distance
I1 C2 2.093(3)
I2 C19 2.100(3)
Cl1' C0AA 1.769(4)
Cl2' C0AA 1.764(4)
N1 C1 1.349(4)
N1 C5 1.352(4)
N1 C21 1.482(4)
N2 C18 1.354(5)
N2 C20 1.351(4)
N2 C22 1.475(4)
C1 H1 0.9500
C1 C2 1.383(5)
C2 H2 0.9500
C2 C3 1.411(5)
C3 C4 1.405(5)
C3 C6 1.416(5)
C4 H4 0.9500
C4 C5 1.368(5)
C4 I1A 2.154(12)
C5 H5 0.9500
C6 C7 1.196(5)
C7 C8 1.435(5)
C8 C9 1.400(5)
C8 C12 1.398(4)
C9 H9 0.9500
C9 C10 1.380(5)
C10 H10 0.9500
C10 C11 1.387(5)
C11 H11 0.9500
C11 C13 1.399(5)
C12 H12 0.9500
C12 C13 1.398(5)
C13 C14 1.434(5)
C14 C15 1.189(5)
C15 C16 1.427(5)
C16 C17 1.392(5)
C16 C19 1.407(5)
C17 H17 0.9500
C17 C18 1.373(5)
C18 H18 0.9500
C19 C20 1.383(4)
C20 H20 0.9500
C21 H21A 0.9800
C21 H21B 0.9800
C21 H21C 0.9800
C22 H22A 0.9800
C22 H22B 0.9800
C22 H22C 0.9800
S1' C1' 1.662(4)
N1' C1' 1.158(5)
S2' C2' 1.682(4)
N2' C2' 1.093(5)
C0AA H0AA 0.9900
C0AA H0AB 0.9900

loop_
_geom_torsion_atom_site_label_1
_geom_torsion_atom_site_label_2
_geom_torsion_atom_site_label_3
_geom_torsion_atom_site_label_4
_geom_torsion
I1 C2 C3 C4 179.4(2)
I1 C2 C3 C6 0.5(4)
I2 C19 C20 N2 -178.3(2)
N1 C1 C2 I1 -178.7(2)
N1 C1 C2 C3 -1.0(5)
C1 N1 C5 C4 0.8(5)
C1 C2 C3 C4 1.8(4)
C1 C2 C3 C6 -177.1(3)
C2 C3 C4 C5 -1.4(5)
C2 C3 C4 I1A 174.7(4)
C3 C4 C5 N1 0.1(5)
C5 N1 C1 C2 -0.3(5)
C6 C3 C4 C5 177.5(3)
C6 C3 C4 I1A -6.4(5)
C7 C8 C9 C10 178.7(3)
C7 C8 C12 C13 -179.2(3)
C8 C9 C10 C11 0.3(5)
C8 C12 C13 C11 0.7(5)
C8 C12 C13 C14 -178.6(3)
C9 C8 C12 C13 1.6(5)
C9 C10 C11 C13 1.9(5)
C10 C11 C13 C12 -2.4(5)
C10 C11 C13 C14 176.9(3)
C12 C8 C9 C10 -2.1(5)
C15 C16 C17 C18 178.6(3)
C15 C16 C19 I2 -0.5(4)
C15 C16 C19 C20 -177.8(3)
C16 C17 C18 N2 -0.6(5)
C16 C19 C20 N2 -0.9(5)
C17 C16 C19 I2 177.8(2)
C17 C16 C19 C20 0.5(5)
C18 N2 C20 C19 0.7(5)
C19 C16 C17 C18 0.3(5)
C20 N2 C18 C17 0.1(5)
C21 N1 C1 C2 174.6(3)
C21 N1 C5 C4 -174.1(3)
C22 N2 C18 C17 179.0(3)
C22 N2 C20 C19 -178.2(3)
I1A C4 C5 N1 -176.0(4)

_cod_database_fobs_code 2108092
